data_4119091
loop_
_publ_author_name
'Naota, Takeshi'
'Koori, Hiroshi'

_publ_section_title
;
 Molecules That Assemble by Sound:&#x00A0; An Application to the Instant
 Gelation of Stable Organic Fluids
;
_journal_issue 26
_journal_name_full 'Journal of the American Chemical Society'
_journal_page_first 9324
_journal_page_last 9325
_journal_paper_doi 10.1021/ja050809h
_journal_volume 127
_journal_year 2005
_chemical_formula_sum 'C41 H46 N4 O5 Pd2'
_chemical_formula_weight 887.64
_space_group_IT_number 14
_symmetry_cell_setting monoclinic
_symmetry_Int_Tables_number 14
_symmetry_space_group_name_Hall '-P 2yn'
_symmetry_space_group_name_H-M 'P 1 21/n 1'
_cell_angle_alpha 90
_cell_angle_beta 100.724(1)
_cell_angle_gamma 90
_cell_formula_units_Z 8
_cell_length_a 17.5075(5)
_cell_length_b 12.4366(4)
_cell_length_c 36.567(1)
_cell_measurement_reflns_used 126219
_cell_measurement_temperature 120.2
_cell_measurement_theta_max 27.5
_cell_measurement_theta_min 3.0
_cell_volume 7822.8(4)
_computing_cell_refinement PROCESS-AUTO
_computing_data_collection PROCESS-AUTO
_computing_data_reduction 'teXsan Ver. 1.11'
_computing_publication_material 'teXsan Ver. 1.11'
_computing_structure_refinement 'teXsan Ver. 1.10'
_computing_structure_solution SIR92
_diffrn_detector_area_resol_mean 10.00
_diffrn_measured_fraction_theta_full 0.9959
_diffrn_measured_fraction_theta_max 0.9959
_diffrn_measurement_device_type 'Rigaku RAXIS-RAPID Imaging Plate'
_diffrn_radiation_type 'Mo K\a'
_diffrn_radiation_wavelength 0.7107
_diffrn_reflns_av_R_equivalents 0.044
_diffrn_reflns_limit_h_max 22
_diffrn_reflns_limit_h_min -22
_diffrn_reflns_limit_k_max 16
_diffrn_reflns_limit_k_min -16
_diffrn_reflns_limit_l_max 47
_diffrn_reflns_limit_l_min -47
_diffrn_reflns_number 122326
_diffrn_reflns_theta_full 27.45
_diffrn_reflns_theta_max 27.45
_exptl_absorpt_coefficient_mu 0.968
_exptl_absorpt_correction_T_max 0.824
_exptl_absorpt_correction_T_min 0.543
_exptl_absorpt_correction_type multi-scan
_exptl_absorpt_process_details '(Higashi, 1995)'
_exptl_crystal_colour yellow
_exptl_crystal_density_diffrn 1.507
_exptl_crystal_density_method 'not measured'
_exptl_crystal_description prism
_exptl_crystal_size_max 0.400
_exptl_crystal_size_mid 0.200
_exptl_crystal_size_min 0.200
_refine_diff_density_max 1.53
_refine_diff_density_min -1.54
_refine_ls_extinction_method none
_refine_ls_goodness_of_fit_ref 1.228
_refine_ls_hydrogen_treatment noref
_refine_ls_number_parameters 937
_refine_ls_number_reflns 17819
_refine_ls_R_factor_gt 0.0701
_refine_ls_shift/su_max 0.0024
_refine_ls_structure_factor_coef Fsqd
_refine_ls_weighting_details 'w = 1/[\s^2^(Fo^2^) + (0.08800(Max(Fo^2^,0) + 2Fc^2^)/3)^2^]'
_refine_ls_weighting_scheme calc
_refine_ls_wR_factor_ref 0.2220
_reflns_number_gt 9360
_reflns_number_total 1045
_reflns_threshold_expression F^2^>2.0\s(F^2^)
_cod_data_source_file ja050809hsup1.cif
_cod_data_source_block a5acetone_
_cod_original_formula_sum 'C41 H46 N4 O5 Pd2 '
_cod_database_code 4119091

loop_
_symmetry_equiv_pos_as_xyz
x,y,z
1/2-x,1/2+y,1/2-z
-x,-y,-z
1/2+x,1/2-y,1/2+z

loop_
_atom_site_label
_atom_site_type_symbol
_atom_site_fract_x
_atom_site_fract_y
_atom_site_fract_z
_atom_site_U_iso_or_equiv
_atom_site_adp_type
_atom_site_occupancy
_atom_site_calc_flag
Pd(1) Pd 0.04052(4) -0.50768(6) 0.61691(2) 0.0285(2) Uani 1.00 d
Pd(2) Pd 0.25632(4) -0.86968(6) 0.66859(2) 0.0294(2) Uani 1.00 d
Pd(3) Pd -0.31438(4) -1.34938(6) 0.66993(2) 0.0293(2) Uani 1.00 d
Pd(4) Pd -0.15533(4) -0.98965(6) 0.61347(2) 0.0293(2) Uani 1.00 d
O(1) O 0.0408(4) -0.4136(5) 0.5724(2) 0.036(2) Uani 1.00 d
O(2) O 0.2485(4) -0.7472(6) 0.7023(2) 0.041(2) Uani 1.00 d
O(3) O 0.0396(4) -0.5964(6) 0.6621(2) 0.040(2) Uani 1.00 d
O(4) O 0.2650(4) -0.9966(5) 0.6366(2) 0.037(2) Uani 1.00 d
O(5) O -0.3485(4) -1.4739(5) 0.6372(2) 0.035(2) Uani 1.00 d
O(6) O -0.1135(4) -1.0761(5) 0.6584(2) 0.035(2) Uani 1.00 d
O(7) O -0.2818(4) -1.2292(6) 0.7046(2) 0.039(2) Uani 1.00 d
O(8) O -0.1966(4) -0.8988(5) 0.5690(2) 0.038(2) Uani 1.00 d
O(9) O -0.3999(7) -1.2255(9) 0.4824(3) 0.136(5) Uani 1.00 d
O(10) O -0.3100(6) -1.6123(8) 0.4781(3) 0.077(3) Uani 1.00 d
N(1) N -0.0393(4) -0.6052(6) 0.5879(2) 0.031(2) Uani 1.00 d
N(2) N 0.1687(4) -0.9467(6) 0.6852(2) 0.031(2) Uani 1.00 d
N(3) N 0.1193(4) -0.4065(6) 0.6469(2) 0.033(2) Uani 1.00 d
N(4) N 0.3404(5) -0.7891(7) 0.6488(2) 0.036(2) Uani 1.00 d
N(5) N -0.4154(4) -1.2709(7) 0.6517(2) 0.031(2) Uani 1.00 d
N(6) N -0.2090(5) -0.8902(6) 0.6444(2) 0.033(2) Uani 1.00 d
N(7) N -0.2112(4) -1.4251(6) 0.6865(2) 0.031(2) Uani 1.00 d
N(8) N -0.1014(4) -1.0879(6) 0.5826(2) 0.032(2) Uani 1.00 d
C(1) C -0.0719(6) -0.4887(8) 0.5335(3) 0.034(3) Uani 1.00 d
C(2) C -0.0132(6) -0.4114(8) 0.5428(3) 0.034(3) Uani 1.00 d
C(3) C -0.0127(6) -0.3248(8) 0.5180(3) 0.036(3) Uani 1.00 d
C(4) C -0.0696(7) -0.3155(9) 0.4867(3) 0.045(3) Uani 1.00 d
C(5) C -0.1259(6) -0.3896(9) 0.4768(3) 0.041(3) Uani 1.00 d
C(6) C -0.1286(6) -0.4761(9) 0.4999(3) 0.042(3) Uani 1.00 d
C(7) C -0.0793(6) -0.5821(8) 0.5549(3) 0.038(3) Uani 1.00 d
C(8) C -0.0549(5) -0.7092(8) 0.6053(3) 0.034(3) Uani 1.00 d
C(9) C 0.0082(5) -0.7934(8) 0.6000(2) 0.028(2) Uani 1.00 d
C(10) C 0.0291(5) -0.8697(8) 0.6327(3) 0.035(3) Uani 1.00 d
C(11) C 0.0809(5) -0.9607(8) 0.6247(3) 0.034(3) Uani 1.00 d
C(12) C 0.1223(5) -1.0248(9) 0.6593(3) 0.037(3) Uani 1.00 d
C(13) C 0.1715(5) -0.8384(8) 0.7418(3) 0.031(3) Uani 1.00 d
C(14) C 0.2191(5) -0.7514(8) 0.7332(3) 0.031(3) Uani 1.00 d
C(15) C 0.2356(6) -0.6674(8) 0.7585(3) 0.037(3) Uani 1.00 d
C(16) C 0.2069(6) -0.6682(8) 0.7915(3) 0.039(3) Uani 1.00 d
C(17) C 0.1611(6) -0.7527(8) 0.8008(3) 0.037(3) Uani 1.00 d
C(18) C 0.1443(6) -0.8371(8) 0.7754(2) 0.035(3) Uani 1.00 d
C(19) C 0.1421(5) -0.9213(8) 0.7164(2) 0.033(3) Uani 1.00 d
C(20) C 0.0871(5) -0.4579(9) 0.7064(3) 0.034(3) Uani 1.00 d
C(21) C 0.0477(5) -0.5557(9) 0.6955(3) 0.036(3) Uani 1.00 d
C(22) C 0.0176(5) -0.6146(9) 0.7221(3) 0.044(3) Uani 1.00 d
C(23) C 0.0257(6) -0.578(1) 0.7591(3) 0.044(3) Uani 1.00 d
C(24) C 0.0626(6) -0.483(1) 0.7689(3) 0.056(4) Uani 1.00 d
C(25) C 0.0942(6) -0.4226(9) 0.7444(3) 0.042(3) Uani 1.00 d
C(26) C 0.1260(6) -0.3958(8) 0.6826(3) 0.035(3) Uani 1.00 d
C(27) C 0.1744(6) -0.3485(8) 0.6278(3) 0.038(3) Uani 1.00 d
C(28) C 0.2238(5) -0.4288(8) 0.6116(3) 0.033(3) Uani 1.00 d
C(29) C 0.2791(6) -0.4965(8) 0.6414(2) 0.034(3) Uani 1.00 d
C(30) C 0.2839(6) -0.6111(9) 0.6319(3) 0.043(3) Uani 1.00 d
C(31) C 0.3495(5) -0.6720(8) 0.6564(3) 0.034(3) Uani 1.00 d
C(32) C 0.3800(6) -0.9361(9) 0.6129(3) 0.037(3) Uani 1.00 d
C(33) C 0.3204(5) -1.0121(8) 0.6169(2) 0.030(2) Uani 1.00 d
C(34) C 0.3195(6) -1.1154(9) 0.5994(3) 0.041(3) Uani 1.00 d
C(35) C 0.3730(6) -1.1347(9) 0.5756(3) 0.038(3) Uani 1.00 d
C(36) C 0.4269(6) -1.0625(10) 0.5707(3) 0.044(3) Uani 1.00 d
C(37) C 0.4305(6) -0.9643(9) 0.5883(3) 0.043(3) Uani 1.00 d
C(38) C 0.3839(5) -0.8316(9) 0.6268(3) 0.039(3) Uani 1.00 d
C(39) C -0.4820(6) -1.4215(8) 0.6163(3) 0.033(3) Uani 1.00 d
C(40) C -0.4202(5) -1.4946(8) 0.6195(2) 0.030(3) Uani 1.00 d
C(41) C -0.4330(6) -1.5946(9) 0.6032(3) 0.041(3) Uani 1.00 d
C(42) C -0.5057(6) -1.6226(9) 0.5829(3) 0.043(3) Uani 1.00 d
C(43) C -0.5664(6) -1.5511(9) 0.5801(3) 0.045(3) Uani 1.00 d
C(44) C -0.5535(6) -1.451(1) 0.5957(3) 0.046(3) Uani 1.00 d
C(45) C -0.4755(6) -1.3133(8) 0.6297(3) 0.036(3) Uani 1.00 d
C(46) C -0.4188(5) -1.1519(8) 0.6588(3) 0.033(3) Uani 1.00 d
C(47) C -0.3758(6) -1.0913(8) 0.6324(3) 0.035(3) Uani 1.00 d
C(48) C -0.3717(5) -0.9699(8) 0.6415(3) 0.034(3) Uani 1.00 d
C(49) C -0.3431(6) -0.9032(8) 0.6115(3) 0.035(3) Uani 1.00 d
C(50) C -0.2757(5) -0.8280(8) 0.6267(3) 0.033(3) Uani 1.00 d
C(51) C -0.1277(5) -0.9400(8) 0.7040(3) 0.034(3) Uani 1.00 d
C(52) C -0.0954(5) -1.0361(8) 0.6919(3) 0.037(3) Uani 1.00 d
C(53) C -0.0460(6) -1.0956(8) 0.7194(3) 0.037(3) Uani 1.00 d
C(54) C -0.0229(5) -1.0584(9) 0.7548(3) 0.041(3) Uani 1.00 d
C(55) C -0.0513(6) -0.963(1) 0.7660(3) 0.048(3) Uani 1.00 d
C(56) C -0.1043(6) -0.9045(9) 0.7418(3) 0.044(3) Uani 1.00 d
C(57) C -0.1867(6) -0.8803(8) 0.6797(3) 0.039(3) Uani 1.00 d
C(58) C -0.1713(6) -1.3182(8) 0.7416(3) 0.032(3) Uani 1.00 d
C(59) C -0.2272(5) -1.2364(8) 0.7356(3) 0.033(3) Uani 1.00 d
C(60) C -0.2234(6) -1.1522(8) 0.7616(3) 0.037(3) Uani 1.00 d
C(61) C -0.1699(6) -1.1500(9) 0.7935(3) 0.040(3) Uani 1.00 d
C(62) C -0.1147(6) -1.2338(8) 0.8013(3) 0.035(3) Uani 1.00 d
C(63) C -0.1158(6) -1.3146(8) 0.7757(3) 0.035(3) Uani 1.00 d
C(64) C -0.1627(6) -1.4020(8) 0.7161(3) 0.035(3) Uani 1.00 d
C(65) C -0.1866(6) -1.5022(8) 0.6604(3) 0.038(3) Uani 1.00 d
C(66) C -0.1805(5) -1.4430(9) 0.6239(3) 0.034(3) Uani 1.00 d
C(67) C -0.1212(6) -1.3524(8) 0.6295(3) 0.037(3) Uani 1.00 d
C(68) C -0.1328(6) -1.2741(8) 0.5981(3) 0.039(3) Uani 1.00 d
C(69) C -0.0701(5) -1.1915(8) 0.5997(3) 0.031(3) Uani 1.00 d
C(70) C -0.1250(5) -0.9802(8) 0.5255(3) 0.033(3) Uani 1.00 d
C(71) C -0.1739(5) -0.9018(8) 0.5375(3) 0.033(3) Uani 1.00 d
C(72) C -0.2029(6) -0.8201(8) 0.5112(3) 0.039(3) Uani 1.00 d
C(73) C -0.1835(6) -0.8162(9) 0.4769(3) 0.044(3) Uani 1.00 d
C(74) C -0.1359(6) -0.8930(9) 0.4656(3) 0.043(3) Uani 1.00 d
C(75) C -0.1064(6) -0.9730(8) 0.4903(3) 0.036(3) Uani 1.00 d
C(76) C -0.0935(5) -1.0671(8) 0.5487(3) 0.030(3) Uani 1.00 d
C(77) C -0.342(1) -1.171(1) 0.4921(5) 0.094(6) Uani 1.00 d
C(78) C -0.272(1) -1.169(2) 0.4729(5) 0.104(7) Uani 1.00 d
C(79) C -0.3383(10) -1.091(2) 0.5230(4) 0.109(7) Uani 1.00 d
C(80) C -0.3543(8) -1.585(1) 0.4987(4) 0.059(4) Uani 1.00 d
C(81) C -0.336(1) -1.490(1) 0.5234(4) 0.094(6) Uani 1.00 d
C(82) C -0.429(1) -1.645(2) 0.4989(5) 0.137(9) Uani 1.00 d
H(1) H -0.1382 -1.5331 0.6712 0.0473 Uiso 1.00 calc
H(2) H -0.2249 -1.5583 0.6557 0.0473 Uiso 1.00 calc
H(3) H -0.4715 -1.1279 0.6552 0.0394 Uiso 1.00 calc
H(4) H -0.3949 -1.1363 0.6842 0.0394 Uiso 1.00 calc
H(5) H -0.3237 -1.1194 0.6350 0.0430 Uiso 1.00 calc
H(6) H -0.4015 -1.1029 0.6074 0.0430 Uiso 1.00 calc
H(7) H -0.4236 -0.9458 0.6434 0.0418 Uiso 1.00 calc
H(8) H -0.3390 -0.9582 0.6650 0.0418 Uiso 1.00 calc
H(9) H -0.3247 -0.9523 0.5946 0.0427 Uiso 1.00 calc
H(10) H -0.3845 -0.8624 0.5978 0.0427 Uiso 1.00 calc
H(11) H -0.2922 -0.7804 0.6443 0.0405 Uiso 1.00 calc
H(12) H -0.2628 -0.7859 0.6068 0.0405 Uiso 1.00 calc
H(13) H -0.1667 -1.4929 0.6063 0.0429 Uiso 1.00 calc
H(14) H -0.2302 -1.4124 0.6132 0.0429 Uiso 1.00 calc
H(15) H -0.1239 -1.3152 0.6523 0.0432 Uiso 1.00 calc
H(16) H -0.0696 -1.3823 0.6321 0.0432 Uiso 1.00 calc
H(17) H -0.1384 -1.3129 0.5750 0.0460 Uiso 1.00 calc
H(18) H -0.1814 -1.2362 0.5978 0.0460 Uiso 1.00 calc
H(19) H -0.0321 -1.2190 0.5859 0.0387 Uiso 1.00 calc
H(20) H -0.0461 -1.1808 0.6245 0.0387 Uiso 1.00 calc
H(21) H -0.0533 -0.6986 0.6315 0.0434 Uiso 1.00 calc
H(22) H -0.1049 -0.7354 0.5944 0.0434 Uiso 1.00 calc
H(23) H -0.0107 -0.8346 0.5783 0.0332 Uiso 1.00 calc
H(24) H 0.0539 -0.7559 0.5967 0.0332 Uiso 1.00 calc
H(25) H 0.0551 -0.8292 0.6539 0.0419 Uiso 1.00 calc
H(26) H -0.0179 -0.8980 0.6388 0.0419 Uiso 1.00 calc
H(27) H 0.0503 -1.0089 0.6078 0.0420 Uiso 1.00 calc
H(28) H 0.1205 -0.9308 0.6128 0.0420 Uiso 1.00 calc
H(29) H 0.1558 -1.0800 0.6520 0.0471 Uiso 1.00 calc
H(30) H 0.0847 -1.0613 0.6710 0.0471 Uiso 1.00 calc
H(31) H 0.1465 -0.3030 0.6084 0.0445 Uiso 1.00 calc
H(32) H 0.2076 -0.3027 0.6451 0.0445 Uiso 1.00 calc
H(33) H 0.1891 -0.4789 0.5960 0.0392 Uiso 1.00 calc
H(34) H 0.2538 -0.3937 0.5959 0.0392 Uiso 1.00 calc
H(35) H 0.3301 -0.4663 0.6445 0.0408 Uiso 1.00 calc
H(36) H 0.2611 -0.4907 0.6644 0.0408 Uiso 1.00 calc
H(37) H 0.2355 -0.6459 0.6338 0.0506 Uiso 1.00 calc
H(38) H 0.2902 -0.6175 0.6064 0.0506 Uiso 1.00 calc
H(39) H 0.3491 -0.6571 0.6823 0.0408 Uiso 1.00 calc
H(40) H 0.3991 -0.6472 0.6516 0.0408 Uiso 1.00 calc
H(41) H 0.2824 -1.1707 0.6039 0.0505 Uiso 1.00 calc
H(42) H 0.3721 -1.2037 0.5629 0.0434 Uiso 1.00 calc
H(43) H 0.4633 -1.0796 0.5545 0.0562 Uiso 1.00 calc
H(44) H 0.4688 -0.9123 0.5831 0.0523 Uiso 1.00 calc
H(45) H 0.4212 -0.7841 0.6191 0.0473 Uiso 1.00 calc
H(46) H 0.0293 -0.2733 0.5234 0.0443 Uiso 1.00 calc
H(47) H -0.0690 -0.2517 0.4710 0.0533 Uiso 1.00 calc
H(48) H -0.1634 -0.3824 0.4542 0.0505 Uiso 1.00 calc
H(49) H -0.1692 -0.5312 0.4934 0.0526 Uiso 1.00 calc
H(50) H -0.1178 -0.6341 0.5436 0.0437 Uiso 1.00 calc
H(51) H -0.3902 -1.6447 0.6058 0.0503 Uiso 1.00 calc
H(52) H -0.5145 -1.6924 0.5709 0.0532 Uiso 1.00 calc
H(53) H -0.6184 -1.5722 0.5673 0.0562 Uiso 1.00 calc
H(54) H -0.5958 -1.3991 0.5917 0.0558 Uiso 1.00 calc
H(55) H -0.5201 -1.2668 0.6216 0.0445 Uiso 1.00 calc
H(56) H 0.0141 -1.1000 0.7727 0.0504 Uiso 1.00 calc
H(57) H -0.2380 -0.7653 0.5179 0.0474 Uiso 1.00 calc
H(58) H -0.2034 -0.7573 0.4600 0.0530 Uiso 1.00 calc
H(59) H -0.1252 -0.8919 0.4404 0.0553 Uiso 1.00 calc
H(60) H -0.0717 -1.0257 0.4827 0.0450 Uiso 1.00 calc
H(61) H -0.0619 -1.1174 0.5380 0.0359 Uiso 1.00 calc
H(62) H -0.0257 -1.1647 0.7124 0.0470 Uiso 1.00 calc
H(63) H -0.0335 -0.9376 0.7913 0.0595 Uiso 1.00 calc
H(64) H -0.1268 -0.8393 0.7498 0.0549 Uiso 1.00 calc
H(65) H -0.2116 -0.8239 0.6917 0.0467 Uiso 1.00 calc
H(66) H -0.2620 -1.0940 0.7556 0.0457 Uiso 1.00 calc
H(67) H -0.1698 -1.0928 0.8119 0.0518 Uiso 1.00 calc
H(68) H -0.0756 -1.2346 0.8238 0.0439 Uiso 1.00 calc
H(69) H -0.0791 -1.3725 0.7808 0.0426 Uiso 1.00 calc
H(70) H -0.1155 -1.4449 0.7210 0.0434 Uiso 1.00 calc
H(71) H 0.2673 -0.6077 0.7527 0.0440 Uiso 1.00 calc
H(72) H 0.2196 -0.6091 0.8088 0.0483 Uiso 1.00 calc
H(73) H 0.1424 -0.7536 0.8241 0.0450 Uiso 1.00 calc
H(74) H 0.1124 -0.8957 0.7811 0.0432 Uiso 1.00 calc
H(75) H 0.0975 -0.9617 0.7218 0.0408 Uiso 1.00 calc
H(76) H -0.0076 -0.6839 0.7148 0.0542 Uiso 1.00 calc
H(77) H 0.0034 -0.6185 0.7774 0.0552 Uiso 1.00 calc
H(78) H 0.0650 -0.4548 0.7942 0.0660 Uiso 1.00 calc
H(79) H 0.1225 -0.3566 0.7522 0.0520 Uiso 1.00 calc
H(80) H 0.1589 -0.3392 0.6938 0.0417 Uiso 1.00 calc
H(81) H -0.2478 -1.2380 0.4728 0.1183 Uiso 1.00 calc
H(82) H -0.2858 -1.1459 0.4470 0.1183 Uiso 1.00 calc
H(83) H -0.2317 -1.1191 0.4845 0.1183 Uiso 1.00 calc
H(84) H -0.2891 -1.0554 0.5272 0.1158 Uiso 1.00 calc
H(85) H -0.3785 -1.0401 0.5173 0.1158 Uiso 1.00 calc
H(86) H -0.3433 -1.1286 0.5453 0.1158 Uiso 1.00 calc
H(87) H -0.2870 -1.4979 0.5406 0.1092 Uiso 1.00 calc
H(88) H -0.3312 -1.4250 0.5092 0.1092 Uiso 1.00 calc
H(89) H -0.3749 -1.4753 0.5383 0.1092 Uiso 1.00 calc
H(90) H -0.4580 -1.6161 0.5158 0.1473 Uiso 1.00 calc
H(91) H -0.4609 -1.6463 0.4744 0.1473 Uiso 1.00 calc
H(92) H -0.4180 -1.7205 0.5058 0.1473 Uiso 1.00 calc

loop_
_atom_site_aniso_label
_atom_site_aniso_U_11
_atom_site_aniso_U_22
_atom_site_aniso_U_33
_atom_site_aniso_U_12
_atom_site_aniso_U_13
_atom_site_aniso_U_23
Pd(1) 0.0287(4) 0.0293(4) 0.0274(4) -0.0005(3) 0.0045(3) -0.0025(3)
Pd(2) 0.0302(4) 0.0266(4) 0.0306(4) -0.0035(3) 0.0037(3) 0.0007(3)
Pd(3) 0.0306(4) 0.0255(4) 0.0323(4) 0.0035(3) 0.0069(3) -0.0003(3)
Pd(4) 0.0303(4) 0.0268(4) 0.0310(4) 0.0007(3) 0.0063(3) -0.0037(3)
O(1) 0.045(4) 0.027(4) 0.037(4) -0.003(3) 0.010(3) 0.000(3)
O(2) 0.050(4) 0.037(4) 0.038(4) -0.010(3) 0.016(3) -0.008(3)
O(3) 0.048(4) 0.040(4) 0.031(4) -0.012(3) 0.005(3) -0.002(3)
O(4) 0.040(4) 0.030(4) 0.041(4) 0.001(3) 0.007(3) -0.002(3)
O(5) 0.030(3) 0.033(4) 0.041(4) 0.005(3) 0.005(3) -0.004(3)
O(6) 0.047(4) 0.035(4) 0.024(3) 0.006(3) 0.012(3) -0.002(3)
O(7) 0.033(4) 0.041(4) 0.040(4) 0.007(3) -0.003(3) -0.008(3)
O(8) 0.045(4) 0.033(4) 0.035(4) 0.006(3) 0.005(3) -0.007(3)
O(9) 0.14(1) 0.087(9) 0.14(1) -0.079(8) -0.073(9) 0.042(8)
O(10) 0.070(6) 0.071(7) 0.086(7) 0.022(5) 0.002(5) -0.002(6)
N(1) 0.030(4) 0.034(5) 0.027(4) 0.006(4) 0.000(3) -0.002(3)
N(2) 0.030(4) 0.029(5) 0.031(4) -0.006(4) -0.001(3) 0.001(3)
N(3) 0.030(4) 0.028(5) 0.039(5) 0.005(4) 0.006(4) 0.007(4)
N(4) 0.041(5) 0.041(5) 0.028(4) -0.015(4) 0.009(4) -0.005(4)
N(5) 0.031(4) 0.039(5) 0.026(4) 0.007(4) 0.008(3) 0.006(4)
N(6) 0.041(5) 0.027(5) 0.030(4) 0.001(4) 0.005(4) -0.002(3)
N(7) 0.032(4) 0.032(5) 0.028(4) 0.004(4) 0.005(3) 0.013(3)
N(8) 0.031(4) 0.029(5) 0.037(5) -0.002(4) 0.009(4) -0.010(4)
C(1) 0.040(5) 0.033(6) 0.030(5) 0.003(5) 0.008(4) -0.010(4)
C(2) 0.037(5) 0.033(6) 0.028(5) -0.002(4) -0.003(4) -0.005(4)
C(3) 0.049(6) 0.037(6) 0.028(5) 0.006(5) 0.019(5) 0.000(4)
C(4) 0.069(8) 0.040(7) 0.031(6) 0.026(6) 0.019(5) 0.012(5)
C(5) 0.051(7) 0.036(6) 0.031(5) 0.011(5) -0.007(5) -0.004(5)
C(6) 0.048(6) 0.039(7) 0.037(6) 0.013(5) 0.001(5) -0.012(5)
C(7) 0.030(5) 0.031(6) 0.052(6) 0.002(4) 0.005(5) -0.009(5)
C(8) 0.031(5) 0.028(6) 0.040(6) -0.007(4) -0.004(4) 0.003(4)
C(9) 0.023(5) 0.028(5) 0.034(5) -0.004(4) 0.008(4) 0.000(4)
C(10) 0.024(5) 0.043(6) 0.036(5) 0.001(4) 0.006(4) 0.005(5)
C(11) 0.034(5) 0.030(6) 0.041(6) -0.007(4) 0.013(4) 0.000(4)
C(12) 0.031(5) 0.048(7) 0.033(5) -0.007(5) 0.005(4) -0.003(5)
C(13) 0.034(5) 0.028(5) 0.034(5) 0.000(4) 0.011(4) 0.005(4)
C(14) 0.035(5) 0.028(5) 0.029(5) 0.000(4) 0.002(4) -0.007(4)
C(15) 0.040(6) 0.023(5) 0.049(6) -0.004(4) 0.007(5) -0.008(4)
C(16) 0.038(6) 0.034(6) 0.041(6) 0.006(5) -0.001(5) 0.001(5)
C(17) 0.037(5) 0.044(6) 0.025(5) -0.001(5) -0.004(4) -0.008(4)
C(18) 0.042(6) 0.038(6) 0.024(5) 0.002(5) 0.007(4) -0.003(4)
C(19) 0.033(5) 0.038(6) 0.026(5) -0.011(4) -0.002(4) 0.001(4)
C(20) 0.023(5) 0.050(7) 0.028(5) 0.005(4) 0.004(4) -0.004(4)
C(21) 0.029(5) 0.047(7) 0.031(5) 0.009(5) 0.002(4) 0.001(5)
C(22) 0.025(5) 0.058(8) 0.049(6) 0.004(5) 0.006(5) 0.009(5)
C(23) 0.042(6) 0.058(8) 0.032(6) 0.009(6) 0.011(5) 0.005(5)
C(24) 0.042(6) 0.09(1) 0.033(6) 0.021(7) 0.000(5) -0.008(6)
C(25) 0.044(6) 0.051(7) 0.034(6) 0.009(5) 0.010(5) -0.014(5)
C(26) 0.037(6) 0.033(6) 0.034(5) 0.001(4) 0.004(4) -0.004(4)
C(27) 0.037(5) 0.027(6) 0.049(6) -0.004(5) 0.004(5) -0.012(5)
C(28) 0.030(5) 0.036(6) 0.034(5) 0.004(4) 0.007(4) 0.005(4)
C(29) 0.042(5) 0.036(6) 0.023(5) 0.001(5) 0.006(4) 0.005(4)
C(30) 0.051(7) 0.038(6) 0.038(6) -0.012(5) 0.000(5) 0.013(5)
C(31) 0.029(5) 0.030(6) 0.041(6) -0.009(4) 0.001(4) 0.003(4)
C(32) 0.034(5) 0.037(6) 0.037(6) 0.015(5) -0.002(4) 0.006(5)
C(33) 0.027(5) 0.037(6) 0.023(4) 0.013(4) -0.002(4) 0.003(4)
C(34) 0.048(6) 0.037(6) 0.040(6) -0.004(5) 0.011(5) -0.003(5)
C(35) 0.039(6) 0.040(6) 0.034(5) 0.006(5) 0.005(4) -0.005(5)
C(36) 0.043(6) 0.055(8) 0.030(5) 0.013(6) 0.000(5) -0.005(5)
C(37) 0.042(6) 0.047(7) 0.035(6) 0.003(5) -0.007(5) 0.009(5)
C(38) 0.026(5) 0.052(7) 0.035(6) -0.014(5) -0.003(4) 0.008(5)
C(39) 0.038(6) 0.034(6) 0.032(5) -0.003(4) 0.020(4) 0.000(4)
C(40) 0.032(5) 0.040(6) 0.019(4) -0.002(5) 0.007(4) 0.008(4)
C(41) 0.043(6) 0.041(7) 0.044(6) 0.006(5) 0.018(5) 0.017(5)
C(42) 0.054(7) 0.040(7) 0.032(5) -0.012(5) 0.006(5) 0.011(5)
C(43) 0.048(7) 0.042(7) 0.045(6) -0.016(6) 0.004(5) 0.004(5)
C(44) 0.030(6) 0.061(8) 0.046(6) -0.004(5) 0.001(5) 0.004(6)
C(45) 0.046(6) 0.029(6) 0.034(5) -0.006(5) 0.010(5) 0.005(4)
C(46) 0.029(5) 0.030(6) 0.040(5) 0.008(4) 0.007(4) 0.000(4)
C(47) 0.042(6) 0.034(6) 0.030(5) 0.001(5) 0.007(4) 0.002(4)
C(48) 0.033(5) 0.035(6) 0.032(5) -0.003(4) 0.006(4) 0.000(4)
C(49) 0.041(6) 0.026(5) 0.036(5) -0.001(4) 0.004(4) 0.001(4)
C(50) 0.028(5) 0.029(6) 0.044(6) 0.008(4) 0.014(4) -0.001(4)
C(51) 0.034(5) 0.035(6) 0.035(5) -0.004(4) 0.015(4) 0.004(4)
C(52) 0.031(5) 0.040(6) 0.044(6) -0.005(5) 0.018(4) -0.002(5)
C(53) 0.044(6) 0.031(6) 0.034(5) -0.001(5) 0.000(4) 0.011(4)
C(54) 0.027(5) 0.050(7) 0.046(6) -0.003(5) 0.003(5) 0.010(5)
C(55) 0.037(6) 0.083(9) 0.026(5) -0.018(6) 0.007(5) -0.009(5)
C(56) 0.041(6) 0.046(7) 0.046(6) -0.004(5) 0.008(5) 0.003(5)
C(57) 0.031(5) 0.035(6) 0.056(7) 0.002(4) 0.020(5) -0.003(5)
C(58) 0.038(5) 0.024(5) 0.035(5) -0.006(4) 0.014(4) 0.000(4)
C(59) 0.035(5) 0.034(6) 0.030(5) -0.005(4) 0.008(4) 0.002(4)
C(60) 0.041(6) 0.030(6) 0.041(6) 0.003(5) 0.015(5) 0.001(5)
C(61) 0.039(6) 0.036(6) 0.048(6) -0.010(5) 0.014(5) -0.005(5)
C(62) 0.038(5) 0.035(6) 0.032(5) -0.005(5) 0.008(4) 0.004(4)
C(63) 0.038(6) 0.028(6) 0.039(6) 0.002(4) 0.006(4) 0.003(4)
C(64) 0.041(6) 0.025(5) 0.042(6) 0.004(4) 0.014(5) 0.004(4)
C(65) 0.040(6) 0.025(5) 0.049(6) -0.001(5) 0.009(5) -0.001(5)
C(66) 0.025(5) 0.043(6) 0.038(5) 0.009(4) 0.017(4) 0.003(5)
C(67) 0.041(6) 0.030(6) 0.043(6) 0.010(5) 0.018(5) 0.002(5)
C(68) 0.051(6) 0.023(5) 0.045(6) 0.014(5) 0.011(5) -0.001(5)
C(69) 0.030(5) 0.024(5) 0.039(5) 0.001(4) 0.004(4) 0.007(4)
C(70) 0.033(5) 0.035(6) 0.031(5) -0.006(4) 0.003(4) -0.002(4)
C(71) 0.023(5) 0.039(6) 0.035(5) -0.001(4) 0.000(4) -0.009(4)
C(72) 0.030(5) 0.035(6) 0.049(6) 0.004(4) -0.001(5) -0.002(5)
C(73) 0.055(7) 0.044(7) 0.031(6) -0.002(5) 0.004(5) -0.002(5)
C(74) 0.048(6) 0.045(7) 0.035(6) 0.003(5) 0.009(5) 0.003(5)
C(75) 0.047(6) 0.035(6) 0.030(5) -0.004(5) 0.014(4) -0.006(4)
C(76) 0.026(5) 0.032(6) 0.032(5) -0.002(4) 0.005(4) -0.007(4)
C(77) 0.12(1) 0.047(9) 0.09(1) -0.014(10) -0.05(1) 0.016(8)
C(78) 0.10(1) 0.11(2) 0.08(1) 0.05(1) -0.01(1) -0.04(1)
C(79) 0.09(1) 0.17(2) 0.058(9) -0.03(1) 0.011(8) -0.06(1)
C(80) 0.064(8) 0.063(9) 0.054(8) 0.009(7) 0.018(7) 0.002(7)
C(81) 0.13(1) 0.08(1) 0.08(1) 0.01(1) 0.022(10) -0.021(9)
C(82) 0.24(2) 0.10(2) 0.10(1) -0.06(2) 0.12(2) -0.05(1)

loop_
_atom_type_symbol
_atom_type_description
_atom_type_scat_dispersion_real
_atom_type_scat_dispersion_imag
_atom_type_scat_source
C C 0.003 0.002
;International Tables for Crystallography
(1992, Vol. C, Tables 4.2.6.8 and 6.1.1.1)
;
H H 0.000 0.000
;International Tables for Crystallography
(1992, Vol. C, Table 6.1.1.2)
;
N N 0.006 0.003
;International Tables for Crystallography
(1992, Vol. C, Tables 4.2.6.8 and 6.1.1.1)
;
O O 0.011 0.006
;International Tables for Crystallography
(1992, Vol. C, Tables 4.2.6.8 and 6.1.1.1)
;
Pd Pd -0.999 1.007
;International Tables for Crystallography
(1992, Vol. C, Tables 4.2.6.8 and 6.1.1.1)
;

loop_
_geom_angle_atom_site_label_1
_geom_angle_atom_site_label_2
_geom_angle_atom_site_label_3
_geom_angle
_geom_angle_publ_flag
O(1) Pd(1) O(3) 178.0(3) yes
O(1) Pd(1) N(1) 91.7(3) yes
O(1) Pd(1) N(3) 88.4(3) yes
O(3) Pd(1) N(1) 89.5(3) yes
O(3) Pd(1) N(3) 90.3(3) yes
N(1) Pd(1) N(3) 178.5(3) yes
O(2) Pd(2) O(4) 177.6(3) yes
O(2) Pd(2) N(2) 91.9(3) yes
O(2) Pd(2) N(4) 88.9(3) yes
O(4) Pd(2) N(2) 86.8(3) yes
O(4) Pd(2) N(4) 92.5(3) yes
N(2) Pd(2) N(4) 176.4(3) yes
O(5) Pd(3) O(7) 177.2(3) yes
O(5) Pd(3) N(5) 91.8(3) yes
O(5) Pd(3) N(7) 88.2(3) yes
O(7) Pd(3) N(5) 88.7(3) yes
O(7) Pd(3) N(7) 91.4(3) yes
N(5) Pd(3) N(7) 177.7(3) yes
O(6) Pd(4) O(8) 178.4(3) yes
O(6) Pd(4) N(6) 90.4(3) yes
O(6) Pd(4) N(8) 89.8(3) yes
O(8) Pd(4) N(6) 88.5(3) yes
O(8) Pd(4) N(8) 91.3(3) yes
N(6) Pd(4) N(8) 179.6(3) yes
Pd(1) O(1) C(2) 125.3(6) yes
Pd(2) O(2) C(14) 125.6(6) yes
Pd(1) O(3) C(21) 123.1(7) yes
Pd(2) O(4) C(33) 125.4(6) yes
Pd(3) O(5) C(40) 126.8(6) yes
Pd(4) O(6) C(52) 123.9(6) yes
Pd(3) O(7) C(59) 124.6(6) yes
Pd(4) O(8) C(71) 125.8(6) yes
Pd(1) N(1) C(7) 123.9(7) yes
Pd(1) N(1) C(8) 117.7(5) yes
C(7) N(1) C(8) 118.4(8) yes
Pd(2) N(2) C(12) 118.6(6) yes
Pd(2) N(2) C(19) 123.5(6) yes
C(12) N(2) C(19) 117.2(8) yes
Pd(1) N(3) C(26) 122.2(7) yes
Pd(1) N(3) C(27) 118.9(6) yes
C(26) N(3) C(27) 118.8(8) yes
Pd(2) N(4) C(31) 118.7(6) yes
Pd(2) N(4) C(38) 124.2(7) yes
C(31) N(4) C(38) 116.9(8) yes
Pd(3) N(5) C(45) 124.1(7) yes
Pd(3) N(5) C(46) 118.6(6) yes
C(45) N(5) C(46) 116.7(8) yes
Pd(4) N(6) C(50) 119.8(6) yes
Pd(4) N(6) C(57) 122.3(7) yes
C(50) N(6) C(57) 117.9(8) yes
Pd(3) N(7) C(64) 124.3(7) yes
Pd(3) N(7) C(65) 117.5(6) yes
C(64) N(7) C(65) 117.8(8) yes
Pd(4) N(8) C(69) 117.4(6) yes
Pd(4) N(8) C(76) 124.0(7) yes
C(69) N(8) C(76) 118.5(8) yes
C(2) C(1) C(6) 119.4(10) yes
C(2) C(1) C(7) 124.4(9) yes
C(6) C(1) C(7) 116.2(9) yes
O(1) C(2) C(1) 125.1(9) yes
O(1) C(2) C(3) 117.5(9) yes
C(1) C(2) C(3) 117.4(9) yes
C(2) C(3) C(4) 120.7(10) yes
C(3) C(4) C(5) 123.1(10) yes
C(4) C(5) C(6) 118.4(9) yes
C(1) C(6) C(5) 120(1) yes
N(1) C(7) C(1) 126.9(9) yes
N(1) C(8) C(9) 109.8(8) yes
C(8) C(9) C(10) 113.2(8) yes
C(9) C(10) C(11) 112.3(8) yes
C(10) C(11) C(12) 115.4(8) yes
N(2) C(12) C(11) 107.5(8) yes
C(14) C(13) C(18) 119.4(9) yes
C(14) C(13) C(19) 124.0(8) yes
C(18) C(13) C(19) 116.2(9) yes
O(2) C(14) C(13) 123.3(8) yes
O(2) C(14) C(15) 118.1(9) yes
C(13) C(14) C(15) 118.6(9) yes
C(14) C(15) C(16) 120.5(10) yes
C(15) C(16) C(17) 122.1(9) yes
C(16) C(17) C(18) 117.4(9) yes
C(13) C(18) C(17) 122.0(10) yes
N(2) C(19) C(13) 125.7(9) yes
C(21) C(20) C(25) 118.6(9) yes
C(21) C(20) C(26) 123.9(9) yes
C(25) C(20) C(26) 117.3(9) yes
O(3) C(21) C(20) 123.8(9) yes
O(3) C(21) C(22) 117.3(10) yes
C(20) C(21) C(22) 118.9(9) yes
C(21) C(22) C(23) 120(1) yes
C(22) C(23) C(24) 119(1) yes
C(23) C(24) C(25) 122(1) yes
C(20) C(25) C(24) 119(1) yes
N(3) C(26) C(20) 126.5(9) yes
N(3) C(27) C(28) 109.5(8) yes
C(27) C(28) C(29) 114.1(8) yes
C(28) C(29) C(30) 114.3(8) yes
C(29) C(30) C(31) 114.3(8) yes
N(4) C(31) C(30) 109.5(8) yes
C(33) C(32) C(37) 116.9(10) yes
C(33) C(32) C(38) 124.3(10) yes
C(37) C(32) C(38) 117(1) yes
O(4) C(33) C(32) 125.4(9) yes
O(4) C(33) C(34) 115.1(9) yes
C(32) C(33) C(34) 119.5(9) yes
C(33) C(34) C(35) 118.2(10) yes
C(34) C(35) C(36) 122(1) yes
C(35) C(36) C(37) 120(1) yes
C(32) C(37) C(36) 122(1) yes
N(4) C(38) C(32) 127.1(9) yes
C(40) C(39) C(44) 118.8(10) yes
C(40) C(39) C(45) 124.8(9) yes
C(44) C(39) C(45) 116.1(10) yes
O(5) C(40) C(39) 124.1(9) yes
O(5) C(40) C(41) 116.8(9) yes
C(39) C(40) C(41) 119.2(9) yes
C(40) C(41) C(42) 121.0(10) yes
C(41) C(42) C(43) 119(1) yes
C(42) C(43) C(44) 119.5(10) yes
C(39) C(44) C(43) 121(1) yes
N(5) C(45) C(39) 126.4(10) yes
N(5) C(46) C(47) 109.7(8) yes
C(46) C(47) C(48) 110.8(8) yes
C(47) C(48) C(49) 112.6(8) yes
C(48) C(49) C(50) 113.8(8) yes
N(6) C(50) C(49) 109.8(8) yes
C(52) C(51) C(56) 119.8(9) yes
C(52) C(51) C(57) 121.4(9) yes
C(56) C(51) C(57) 118.7(9) yes
O(6) C(52) C(51) 124.7(9) yes
O(6) C(52) C(53) 118.5(9) yes
C(51) C(52) C(53) 116.5(9) yes
C(52) C(53) C(54) 122.2(10) yes
C(53) C(54) C(55) 120.9(9) yes
C(54) C(55) C(56) 120.2(9) yes
C(51) C(56) C(55) 119(1) yes
N(6) C(57) C(51) 128.6(9) yes
C(59) C(58) C(63) 117.1(9) yes
C(59) C(58) C(64) 125.7(9) yes
C(63) C(58) C(64) 117.1(9) yes
O(7) C(59) C(58) 123.3(9) yes
O(7) C(59) C(60) 117.2(9) yes
C(58) C(59) C(60) 119.3(9) yes
C(59) C(60) C(61) 122.4(10) yes
C(60) C(61) C(62) 119.7(10) yes
C(61) C(62) C(63) 118.7(9) yes
C(58) C(63) C(62) 122.6(9) yes
N(7) C(64) C(58) 125.7(9) yes
N(7) C(65) C(66) 109.0(8) yes
C(65) C(66) C(67) 113.1(8) yes
C(66) C(67) C(68) 112.9(8) yes
C(67) C(68) C(69) 115.1(9) yes
N(8) C(69) C(68) 111.5(7) yes
C(71) C(70) C(75) 120.1(9) yes
C(71) C(70) C(76) 121.8(9) yes
C(75) C(70) C(76) 118.1(9) yes
O(8) C(71) C(70) 127.0(9) yes
O(8) C(71) C(72) 116.9(9) yes
C(70) C(71) C(72) 116.1(9) yes
C(71) C(72) C(73) 121.9(10) yes
C(72) C(73) C(74) 121(1) yes
C(73) C(74) C(75) 118.3(10) yes
C(70) C(75) C(74) 122.1(10) yes
N(8) C(76) C(70) 128.5(9) yes
O(9) C(77) C(78) 125(1) yes
O(9) C(77) C(79) 120(2) yes
C(78) C(77) C(79) 113(1) yes
O(10) C(80) C(81) 120(1) yes
O(10) C(80) C(82) 121(1) yes
C(81) C(80) C(82) 118(1) yes

loop_
_geom_bond_atom_site_label_1
_geom_bond_atom_site_label_2
_geom_bond_distance
_geom_bond_publ_flag
Pd(1) O(1) 2.005(6) yes
Pd(1) O(3) 1.990(7) yes
Pd(1) N(1) 2.000(8) yes
Pd(1) N(3) 2.031(8) yes
Pd(2) O(2) 1.980(7) yes
Pd(2) O(4) 1.986(7) yes
Pd(2) N(2) 1.996(8) yes
Pd(2) N(4) 2.021(8) yes
Pd(3) O(5) 1.981(6) yes
Pd(3) O(7) 1.974(7) yes
Pd(3) N(5) 2.021(7) yes
Pd(3) N(7) 2.027(7) yes
Pd(4) O(6) 1.986(6) yes
Pd(4) O(8) 2.002(7) yes
Pd(4) N(6) 2.023(8) yes
Pd(4) N(8) 2.015(8) yes
O(1) C(2) 1.30(1) yes
O(2) C(14) 1.33(1) yes
O(3) C(21) 1.31(1) yes
O(4) C(33) 1.33(1) yes
O(5) C(40) 1.33(1) yes
O(6) C(52) 1.31(1) yes
O(7) C(59) 1.34(1) yes
O(8) C(71) 1.29(1) yes
O(9) C(77) 1.21(2) yes
O(10) C(80) 1.22(1) yes
N(1) C(7) 1.31(1) yes
N(1) C(8) 1.49(1) yes
N(2) C(12) 1.49(1) yes
N(2) C(19) 1.35(1) yes
N(3) C(26) 1.30(1) yes
N(3) C(27) 1.48(1) yes
N(4) C(31) 1.49(1) yes
N(4) C(38) 1.32(1) yes
N(5) C(45) 1.31(1) yes
N(5) C(46) 1.51(1) yes
N(6) C(50) 1.45(1) yes
N(6) C(57) 1.28(1) yes
N(7) C(64) 1.28(1) yes
N(7) C(65) 1.47(1) yes
N(8) C(69) 1.49(1) yes
N(8) C(76) 1.30(1) yes
C(1) C(2) 1.40(1) yes
C(1) C(6) 1.44(1) yes
C(1) C(7) 1.42(1) yes
C(2) C(3) 1.41(1) yes
C(3) C(4) 1.37(1) yes
C(4) C(5) 1.35(2) yes
C(5) C(6) 1.37(1) yes
C(8) C(9) 1.56(1) yes
C(9) C(10) 1.52(1) yes
C(10) C(11) 1.51(1) yes
C(11) C(12) 1.56(1) yes
C(13) C(14) 1.43(1) yes
C(13) C(18) 1.40(1) yes
C(13) C(19) 1.42(1) yes
C(14) C(15) 1.39(1) yes
C(15) C(16) 1.39(1) yes
C(16) C(17) 1.40(1) yes
C(17) C(18) 1.40(1) yes
C(20) C(21) 1.42(1) yes
C(20) C(25) 1.44(1) yes
C(20) C(26) 1.42(1) yes
C(21) C(22) 1.40(1) yes
C(22) C(23) 1.41(1) yes
C(23) C(24) 1.36(2) yes
C(24) C(25) 1.36(2) yes
C(27) C(28) 1.51(1) yes
C(28) C(29) 1.56(1) yes
C(29) C(30) 1.47(1) yes
C(30) C(31) 1.52(1) yes
C(32) C(33) 1.43(1) yes
C(32) C(37) 1.42(1) yes
C(32) C(38) 1.39(1) yes
C(33) C(34) 1.43(1) yes
C(34) C(35) 1.41(1) yes
C(35) C(36) 1.34(1) yes
C(36) C(37) 1.38(2) yes
C(39) C(40) 1.40(1) yes
C(39) C(44) 1.38(1) yes
C(39) C(45) 1.43(1) yes
C(40) C(41) 1.38(1) yes
C(41) C(42) 1.39(1) yes
C(42) C(43) 1.38(2) yes
C(43) C(44) 1.37(2) yes
C(46) C(47) 1.53(1) yes
C(47) C(48) 1.54(1) yes
C(48) C(49) 1.53(1) yes
C(49) C(50) 1.53(1) yes
C(51) C(52) 1.43(1) yes
C(51) C(56) 1.43(1) yes
C(51) C(57) 1.44(1) yes
C(52) C(53) 1.41(1) yes
C(53) C(54) 1.36(1) yes
C(54) C(55) 1.38(2) yes
C(55) C(56) 1.37(1) yes
C(58) C(59) 1.40(1) yes
C(58) C(63) 1.43(1) yes
C(58) C(64) 1.42(1) yes
C(59) C(60) 1.41(1) yes
C(60) C(61) 1.35(1) yes
C(61) C(62) 1.41(1) yes
C(62) C(63) 1.37(1) yes
C(65) C(66) 1.54(1) yes
C(66) C(67) 1.52(1) yes
C(67) C(68) 1.49(1) yes
C(68) C(69) 1.50(1) yes
C(70) C(71) 1.42(1) yes
C(70) C(75) 1.39(1) yes
C(70) C(76) 1.42(1) yes
C(71) C(72) 1.43(1) yes
C(72) C(73) 1.36(1) yes
C(73) C(74) 1.38(1) yes
C(74) C(75) 1.38(1) yes
C(77) C(78) 1.53(2) yes
C(77) C(79) 1.50(2) yes
C(80) C(81) 1.49(2) yes
C(80) C(82) 1.50(2) yes

loop_
_geom_torsion_atom_site_label_1
_geom_torsion_atom_site_label_2
_geom_torsion_atom_site_label_3
_geom_torsion_atom_site_label_4
_geom_torsion
_geom_torsion_publ_flag
Pd(1) O(1) C(2) C(1) -14(1) yes
Pd(1) O(1) C(2) C(3) 166.1(7) yes
Pd(1) O(3) C(21) C(20) -25(1) yes
Pd(1) O(3) C(21) C(22) 156.2(7) yes
Pd(1) N(1) C(7) C(1) 2(1) yes
Pd(1) N(1) C(8) C(9) -81.4(8) yes
Pd(1) N(3) C(26) C(20) 6(1) yes
Pd(1) N(3) C(27) C(28) -60.9(9) yes
Pd(2) O(2) C(14) C(13) -16(1) yes
Pd(2) O(2) C(14) C(15) 163.8(7) yes
Pd(2) O(4) C(33) C(32) -5(1) yes
Pd(2) O(4) C(33) C(34) 173.1(6) yes
Pd(2) N(2) C(12) C(11) -63.8(9) yes
Pd(2) N(2) C(19) C(13) 0(1) yes
Pd(2) N(4) C(31) C(30) -74.4(9) yes
Pd(2) N(4) C(38) C(32) 0(1) yes
Pd(3) O(5) C(40) C(39) 10(1) yes
Pd(3) O(5) C(40) C(41) -169.5(6) yes
Pd(3) O(7) C(59) C(58) 19(1) yes
Pd(3) O(7) C(59) C(60) -165.5(7) yes
Pd(3) N(5) C(45) C(39) 3(1) yes
Pd(3) N(5) C(46) C(47) 74.7(8) yes
Pd(3) N(7) C(64) C(58) -2(1) yes
Pd(3) N(7) C(65) C(66) 59.2(9) yes
Pd(4) O(6) C(52) C(51) 24(1) yes
Pd(4) O(6) C(52) C(53) -161.5(7) yes
Pd(4) O(8) C(71) C(70) 10(1) yes
Pd(4) O(8) C(71) C(72) -171.3(6) yes
Pd(4) N(6) C(50) C(49) 65.5(9) yes
Pd(4) N(6) C(57) C(51) -6(1) yes
Pd(4) N(8) C(69) C(68) 79.8(9) yes
Pd(4) N(8) C(76) C(70) -5(1) yes
O(1) Pd(1) O(3) C(21) -16(7) yes
O(1) Pd(1) N(1) C(7) -12.3(8) yes
O(1) Pd(1) N(1) C(8) 168.9(7) yes
O(1) Pd(1) N(3) C(26) 153.8(8) yes
O(1) Pd(1) N(3) C(27) -30.3(7) yes
O(1) C(2) C(1) C(6) 179.6(9) yes
O(1) C(2) C(1) C(7) -1(1) yes
O(1) C(2) C(3) C(4) -178.0(9) yes
O(2) Pd(2) O(4) C(33) -114(6) yes
O(2) Pd(2) N(2) C(12) 154.1(7) yes
O(2) Pd(2) N(2) C(19) -16.2(8) yes
O(2) Pd(2) N(4) C(31) -15.9(7) yes
O(2) Pd(2) N(4) C(38) 170.0(8) yes
O(2) C(14) C(13) C(18) 178.8(9) yes
O(2) C(14) C(13) C(19) -8(1) yes
O(2) C(14) C(15) C(16) -179.4(9) yes
O(3) Pd(1) O(1) C(2) -109(7) yes
O(3) Pd(1) N(1) C(7) 166.1(8) yes
O(3) Pd(1) N(1) C(8) -12.7(7) yes
O(3) Pd(1) N(3) C(26) -24.6(8) yes
O(3) Pd(1) N(3) C(27) 151.3(7) yes
O(3) C(21) C(20) C(25) -178.3(9) yes
O(3) C(21) C(20) C(26) -3(1) yes
O(3) C(21) C(22) C(23) 178.4(9) yes
O(4) Pd(2) O(2) C(14) -34(6) yes
O(4) Pd(2) N(2) C(12) -28.0(7) yes
O(4) Pd(2) N(2) C(19) 161.7(8) yes
O(4) Pd(2) N(4) C(31) 166.0(6) yes
O(4) Pd(2) N(4) C(38) -8.0(8) yes
O(4) C(33) C(32) C(37) -175.4(8) yes
O(4) C(33) C(32) C(38) -5(1) yes
O(4) C(33) C(34) C(35) 175.2(8) yes
O(5) Pd(3) O(7) C(59) 58(5) yes
O(5) Pd(3) N(5) C(45) 7.1(8) yes
O(5) Pd(3) N(5) C(46) -163.2(6) yes
O(5) Pd(3) N(7) C(64) -161.5(8) yes
O(5) Pd(3) N(7) C(65) 26.4(7) yes
O(5) C(40) C(39) C(44) 177.3(9) yes
O(5) C(40) C(39) C(45) 3(1) yes
O(5) C(40) C(41) C(42) -177.9(8) yes
O(6) Pd(4) O(8) C(71) 120(9) yes
O(6) Pd(4) N(6) C(50) -156.8(7) yes
O(6) Pd(4) N(6) C(57) 22.6(8) yes
O(6) Pd(4) N(8) C(69) 13.1(6) yes
O(6) Pd(4) N(8) C(76) -168.0(7) yes
O(6) C(52) C(51) C(56) 179.0(9) yes
O(6) C(52) C(51) C(57) 2(1) yes
O(6) C(52) C(53) C(54) 178.4(9) yes
O(7) Pd(3) O(5) C(40) 85(5) yes
O(7) Pd(3) N(5) C(45) -170.1(8) yes
O(7) Pd(3) N(5) C(46) 19.6(6) yes
O(7) Pd(3) N(7) C(64) 15.7(8) yes
O(7) Pd(3) N(7) C(65) -156.4(7) yes
O(7) C(59) C(58) C(63) 179.0(9) yes
O(7) C(59) C(58) C(64) 1(1) yes
O(7) C(59) C(60) C(61) -178.9(9) yes
O(8) Pd(4) O(6) C(52) 14(10) yes
O(8) Pd(4) N(6) C(50) 24.3(7) yes
O(8) Pd(4) N(6) C(57) -156.3(8) yes
O(8) Pd(4) N(8) C(69) -168.0(6) yes
O(8) Pd(4) N(8) C(76) 10.9(7) yes
O(8) C(71) C(70) C(75) 179.2(9) yes
O(8) C(71) C(70) C(76) -1(1) yes
O(8) C(71) C(72) C(73) -179.2(9) yes
N(1) Pd(1) O(1) C(2) 18.1(8) yes
N(1) Pd(1) O(3) C(21) -144.3(7) yes
N(1) Pd(1) N(3) C(26) 57(11) yes
N(1) Pd(1) N(3) C(27) -126(11) yes
N(1) C(7) C(1) C(2) 7(1) yes
N(1) C(7) C(1) C(6) -173.2(10) yes
N(1) C(8) C(9) C(10) 145.2(7) yes
N(2) Pd(2) O(2) C(14) 24.5(7) yes
N(2) Pd(2) O(4) C(33) -173.6(7) yes
N(2) Pd(2) N(4) C(31) 87(5) yes
N(2) Pd(2) N(4) C(38) -86(5) yes
N(2) C(12) C(11) C(10) -57(1) yes
N(2) C(19) C(13) C(14) 17(1) yes
N(2) C(19) C(13) C(18) -169.7(9) yes
N(3) Pd(1) O(1) C(2) -160.3(8) yes
N(3) Pd(1) O(3) C(21) 34.2(7) yes
N(3) Pd(1) N(1) C(7) 83(11) yes
N(3) Pd(1) N(1) C(8) -94(11) yes
N(3) C(26) C(20) C(21) 13(1) yes
N(3) C(26) C(20) C(25) -171.3(10) yes
N(3) C(27) C(28) C(29) -65(1) yes
N(4) Pd(2) O(2) C(14) -159.0(7) yes
N(4) Pd(2) O(4) C(33) 10.0(7) yes
N(4) Pd(2) N(2) C(12) 51(5) yes
N(4) Pd(2) N(2) C(19) -119(5) yes
N(4) C(31) C(30) C(29) 170.1(8) yes
N(4) C(38) C(32) C(33) 7(1) yes
N(4) C(38) C(32) C(37) 177.6(9) yes
N(5) Pd(3) O(5) C(40) -14.0(7) yes
N(5) Pd(3) O(7) C(59) 158.4(8) yes
N(5) Pd(3) N(7) C(64) 106(7) yes
N(5) Pd(3) N(7) C(65) -65(8) yes
N(5) C(45) C(39) C(40) -11(1) yes
N(5) C(45) C(39) C(44) 175.0(10) yes
N(5) C(46) C(47) C(48) -174.7(7) yes
N(6) Pd(4) O(6) C(52) -31.8(7) yes
N(6) Pd(4) O(8) C(71) 166.2(8) yes
N(6) Pd(4) N(8) C(69) 132(45) yes
N(6) Pd(4) N(8) C(76) -48(46) yes
N(6) C(50) C(49) C(48) 62(1) yes
N(6) C(57) C(51) C(52) -12(1) yes
N(6) C(57) C(51) C(56) 170(1) yes
N(7) Pd(3) O(5) C(40) 168.3(7) yes
N(7) Pd(3) O(7) C(59) -24.0(8) yes
N(7) Pd(3) N(5) C(45) 98(8) yes
N(7) Pd(3) N(5) C(46) -71(8) yes
N(7) C(64) C(58) C(59) -11(1) yes
N(7) C(64) C(58) C(63) 171.7(9) yes
N(7) C(65) C(66) C(67) 61.1(10) yes
N(8) Pd(4) O(6) C(52) 147.8(7) yes
N(8) Pd(4) O(8) C(71) -13.5(8) yes
N(8) Pd(4) N(6) C(50) 84(46) yes
N(8) Pd(4) N(6) C(57) -96(46) yes
N(8) C(69) C(68) C(67) -148.7(8) yes
N(8) C(76) C(70) C(71) -1(1) yes
N(8) C(76) C(70) C(75) 178.1(9) yes
C(1) C(2) C(3) C(4) 2(1) yes
C(1) C(6) C(5) C(4) -1(1) yes
C(1) C(7) N(1) C(8) -178.6(9) yes
C(2) C(1) C(6) C(5) 0(1) yes
C(2) C(3) C(4) C(5) -3(1) yes
C(3) C(2) C(1) C(6) 0(1) yes
C(3) C(2) C(1) C(7) 178.2(9) yes
C(3) C(4) C(5) C(6) 2(1) yes
C(5) C(6) C(1) C(7) -178.8(10) yes
C(7) N(1) C(8) C(9) 99.8(10) yes
C(8) C(9) C(10) C(11) 171.3(7) yes
C(9) C(10) C(11) C(12) 164.8(8) yes
C(11) C(12) N(2) C(19) 107.1(9) yes
C(12) N(2) C(19) C(13) -170.8(9) yes
C(13) C(14) C(15) C(16) 0(1) yes
C(13) C(18) C(17) C(16) 0(1) yes
C(14) C(13) C(18) C(17) 0(1) yes
C(14) C(15) C(16) C(17) 0(1) yes
C(15) C(14) C(13) C(18) -1(1) yes
C(15) C(14) C(13) C(19) 171.3(9) yes
C(15) C(16) C(17) C(18) 0(1) yes
C(17) C(18) C(13) C(19) -172.0(9) yes
C(20) C(21) C(22) C(23) 0(1) yes
C(20) C(25) C(24) C(23) 1(1) yes
C(20) C(26) N(3) C(27) -169.2(9) yes
C(21) C(20) C(25) C(24) 0(1) yes
C(21) C(22) C(23) C(24) 0(1) yes
C(22) C(21) C(20) C(25) 0(1) yes
C(22) C(21) C(20) C(26) 174.4(9) yes
C(22) C(23) C(24) C(25) -1(1) yes
C(24) C(25) C(20) C(26) -175.7(9) yes
C(26) N(3) C(27) C(28) 115.1(9) yes
C(27) C(28) C(29) C(30) 138.7(9) yes
C(28) C(29) C(30) C(31) 167.9(8) yes
C(30) C(31) N(4) C(38) 100.0(10) yes
C(31) N(4) C(38) C(32) -173.1(9) yes
C(32) C(33) C(34) C(35) -6(1) yes
C(32) C(37) C(36) C(35) 1(1) yes
C(33) C(32) C(37) C(36) -4(1) yes
C(33) C(34) C(35) C(36) 3(1) yes
C(34) C(33) C(32) C(37) 6(1) yes
C(34) C(33) C(32) C(38) 176.2(9) yes
C(34) C(35) C(36) C(37) -1(1) yes
C(36) C(37) C(32) C(38) -174.7(9) yes
C(39) C(40) C(41) C(42) 1(1) yes
C(39) C(44) C(43) C(42) -4(1) yes
C(39) C(45) N(5) C(46) 173.6(9) yes
C(40) C(39) C(44) C(43) 3(1) yes
C(40) C(41) C(42) C(43) -2(1) yes
C(41) C(40) C(39) C(44) -2(1) yes
C(41) C(40) C(39) C(45) -175.8(9) yes
C(41) C(42) C(43) C(44) 3(1) yes
C(43) C(44) C(39) C(45) 177.6(10) yes
C(45) N(5) C(46) C(47) -96.3(9) yes
C(46) C(47) C(48) C(49) -169.2(7) yes
C(47) C(48) C(49) C(50) -128.3(9) yes
C(49) C(50) N(6) C(57) -113.9(10) yes
C(50) N(6) C(57) C(51) 173.4(10) yes
C(51) C(52) C(53) C(54) -7(1) yes
C(51) C(56) C(55) C(54) -3(1) yes
C(52) C(51) C(56) C(55) 0(1) yes
C(52) C(53) C(54) C(55) 4(1) yes
C(53) C(52) C(51) C(56) 4(1) yes
C(53) C(52) C(51) C(57) -171.7(9) yes
C(53) C(54) C(55) C(56) 1(1) yes
C(55) C(56) C(51) C(57) 176.7(10) yes
C(58) C(59) C(60) C(61) -3(1) yes
C(58) C(63) C(62) C(61) 0(1) yes
C(58) C(64) N(7) C(65) 169.9(9) yes
C(59) C(58) C(63) C(62) -1(1) yes
C(59) C(60) C(61) C(62) 0(1) yes
C(60) C(59) C(58) C(63) 3(1) yes
C(60) C(59) C(58) C(64) -173.1(9) yes
C(60) C(61) C(62) C(63) 1(1) yes
C(62) C(63) C(58) C(64) 175.5(9) yes
C(64) N(7) C(65) C(66) -113.4(9) yes
C(65) C(66) C(67) C(68) -161.3(8) yes
C(66) C(67) C(68) C(69) -172.5(8) yes
C(68) C(69) N(8) C(76) -99.2(10) yes
C(69) N(8) C(76) C(70) 173.0(8) yes
C(70) C(71) C(72) C(73) -1(1) yes
C(70) C(75) C(74) C(73) 2(1) yes
C(71) C(70) C(75) C(74) -1(1) yes
C(71) C(72) C(73) C(74) 1(1) yes
C(72) C(71) C(70) C(75) 1(1) yes
C(72) C(71) C(70) C(76) -178.8(8) yes
C(72) C(73) C(74) C(75) -1(1) yes
C(74) C(75) C(70) C(76) 178.3(9) yes
C(74) C(75) C(70) C(76) 178.3(9) yes
